data_4501438
loop_
_publ_author_name
'Zhuang, Qi-Ya'
'Wang, Xiang'
'Gao, Yuan'
'Shi, Feng'
'Jiang, Bo'
'Tu, Shu-Jiang'

_publ_section_title
;
 Diversity-oriented synthesis of spiro-substituted 1,3-thiazine library
 via a one-pot, two-step, three-component reaction.
;
_journal_issue 1
_journal_name_full 'ACS combinatorial science'
_journal_page_first 84
_journal_page_last 88
_journal_paper_doi 10.1021/co100034v
_journal_volume 13
_journal_year 2011
_chemical_formula_sum 'C15 H15 N3 O S'
_chemical_formula_weight 285.36
_chemical_name_systematic
; 
 ? 
;
_space_group_IT_number 2
_symmetry_cell_setting triclinic
_symmetry_space_group_name_Hall '-P 1'
_symmetry_space_group_name_H-M 'P -1'
_atom_sites_solution_hydrogens geom
_atom_sites_solution_primary direct
_atom_sites_solution_secondary difmap
_audit_creation_method SHELXL-97
_cell_angle_alpha 101.4250(10)
_cell_angle_beta 102.8360(10)
_cell_angle_gamma 112.312(2)
_cell_formula_units_Z 4
_cell_length_a 10.7281(12)
_cell_length_b 11.1802(15)
_cell_length_c 14.3213(19)
_cell_measurement_reflns_used 1417
_cell_measurement_temperature 298(2)
_cell_measurement_theta_max 22.039
_cell_measurement_theta_min 2.753
_cell_volume 1471.5(3)
_computing_cell_refinement 'Bruker SMART'
_computing_data_collection 'Bruker SMART'
_computing_data_reduction 'Bruker SHELXTL'
_computing_molecular_graphics 'Bruker SHELXTL'
_computing_publication_material 'Bruker SHELXTL'
_computing_structure_refinement 'SHELXL-97 (Sheldrick, 1997)'
_computing_structure_solution 'SHELXS-97 (Sheldrick, 1990)'
_diffrn_ambient_temperature 298(2)
_diffrn_measured_fraction_theta_full 0.987
_diffrn_measured_fraction_theta_max 0.987
_diffrn_measurement_device_type 'CCD area detector'
_diffrn_measurement_method 'phi and omega scans'
_diffrn_radiation_monochromator graphite
_diffrn_radiation_source 'fine-focus sealed tube'
_diffrn_radiation_type MoK\a
_diffrn_radiation_wavelength 0.71073
_diffrn_reflns_av_R_equivalents 0.0301
_diffrn_reflns_av_sigmaI/netI 0.0855
_diffrn_reflns_limit_h_max 11
_diffrn_reflns_limit_h_min -12
_diffrn_reflns_limit_k_max 13
_diffrn_reflns_limit_k_min -7
_diffrn_reflns_limit_l_max 17
_diffrn_reflns_limit_l_min -16
_diffrn_reflns_number 7762
_diffrn_reflns_theta_full 25.02
_diffrn_reflns_theta_max 25.02
_diffrn_reflns_theta_min 1.54
_exptl_absorpt_coefficient_mu 0.219
_exptl_absorpt_correction_T_max 0.9617
_exptl_absorpt_correction_T_min 0.9176
_exptl_absorpt_correction_type multi-scan
_exptl_absorpt_process_details sadabs
_exptl_crystal_colour 'Pale yellow'
_exptl_crystal_density_diffrn 1.288
_exptl_crystal_density_method 'not measured'
_exptl_crystal_description block
_exptl_crystal_F_000 600
_exptl_crystal_size_max 0.40
_exptl_crystal_size_mid 0.30
_exptl_crystal_size_min 0.18
_refine_diff_density_max 0.167
_refine_diff_density_min -0.164
_refine_diff_density_rms 0.039
_refine_ls_extinction_method none
_refine_ls_goodness_of_fit_ref 1.027
_refine_ls_hydrogen_treatment constr
_refine_ls_matrix_type full
_refine_ls_number_parameters 464
_refine_ls_number_reflns 5131
_refine_ls_number_restraints 0
_refine_ls_restrained_S_all 1.027
_refine_ls_R_factor_all 0.1060
_refine_ls_R_factor_gt 0.0476
_refine_ls_shift/su_max 0.001
_refine_ls_shift/su_mean 0.000
_refine_ls_structure_factor_coef Fsqd
_refine_ls_weighting_details 'calc w=1/[\s^2^(Fo^2^)+(0.0205P)^2^+0.0000P] where P=(Fo^2^+2Fc^2^)/3'
_refine_ls_weighting_scheme calc
_refine_ls_wR_factor_gt 0.0844
_refine_ls_wR_factor_ref 0.0940
_reflns_number_gt 2599
_reflns_number_total 5131
_reflns_threshold_expression >2sigma(I)
_cod_data_source_file co100034v_si_001.cif
_cod_data_source_block 091012b
_cod_depositor_comments
;
The following automatic conversions were performed:

'_symmetry_cell_setting' value 'Triclinic' changed to 'triclinic'
according to /home/saulius/struct/CIF-dictionaries/cif_core.dic
dictionary named 'cif_core.dic' version 2.4.1 from 2010-06-29.

Automatic conversion script
Id: cif_fix_values 1715 2011-07-08 13:25:40Z adriana 
;
_cod_original_sg_symbol_H-M P-1
_cod_database_code 4501438

loop_
_symmetry_equiv_pos_as_xyz
'x, y, z'
'-x, -y, -z'

loop_
_atom_site_label
_atom_site_type_symbol
_atom_site_fract_x
_atom_site_fract_y
_atom_site_fract_z
_atom_site_U_iso_or_equiv
_atom_site_adp_type
_atom_site_occupancy
_atom_site_symmetry_multiplicity
_atom_site_calc_flag
_atom_site_refinement_flags
_atom_site_disorder_assembly
_atom_site_disorder_group
N1 N 0.9136(2) 0.6086(3) 0.46090(18) 0.0589(7) Uani 1 1 d . . .
H1 H 0.9161 0.5340 0.4340 0.071 Uiso 1 1 calc R . .
N2 N 1.1378(3) 0.9484(3) 0.7800(2) 0.0846(10) Uani 1 1 d . . .
N3 N 0.7844(2) 0.8541(2) 0.64204(18) 0.0601(7) Uani 1 1 d . B .
H3 H 0.8467 0.9043 0.7003 0.072 Uiso 1 1 calc R . .
N4 N 0.1335(2) 0.4550(2) 0.06415(18) 0.0575(7) Uani 1 1 d . . .
H4 H 0.1212 0.5260 0.0611 0.069 Uiso 1 1 calc R . .
N5 N -0.0984(2) -0.0074(3) -0.13982(18) 0.0671(8) Uani 1 1 d . . .
N6 N 0.2762(2) 0.1577(2) -0.01436(17) 0.0589(7) Uani 1 1 d . D .
H6 H 0.2144 0.0824 -0.0599 0.071 Uiso 1 1 calc R . .
O1 O 1.0794(2) 0.6467(2) 0.60613(15) 0.0703(7) Uani 1 1 d . . .
O2 O -0.0642(2) 0.3224(2) -0.07215(15) 0.0652(6) Uani 1 1 d . . .
S1 S 0.70332(8) 0.68269(9) 0.45901(6) 0.0617(3) Uani 1 1 d . . .
S2 S 0.36148(8) 0.40599(9) 0.10258(6) 0.0657(3) Uani 1 1 d . . .
C1 C 0.8284(3) 0.6555(3) 0.3988(2) 0.0582(9) Uani 1 1 d . A .
C2 C 0.7411(3) 0.5485(3) 0.2942(2) 0.0701(10) Uani 1 1 d . . .
H2A H 0.7333 0.4597 0.2959 0.084 Uiso 0.562(18) 1 calc PR A 1
H2B H 0.6460 0.5423 0.2718 0.084 Uiso 0.562(18) 1 calc PR A 1
H2'A H 0.7752 0.4796 0.2839 0.084 Uiso 0.438(18) 1 d PR A 2
H2'B H 0.6412 0.5040 0.2880 0.084 Uiso 0.438(18) 1 d PR A 2
C3 C 0.8209(19) 0.5968(19) 0.2267(12) 0.099(5) Uani 0.562(18) 1 d P A 1
H3A H 0.7577 0.6002 0.1683 0.119 Uiso 0.562(18) 1 calc PR A 1
H3B H 0.8583 0.5342 0.2034 0.119 Uiso 0.562(18) 1 calc PR A 1
C4 C 0.9405(16) 0.7349(11) 0.2821(9) 0.097(4) Uani 0.562(18) 1 d P A 1
H4A H 1.0311 0.7304 0.2953 0.116 Uiso 0.562(18) 1 calc PR A 1
H4B H 0.9408 0.7958 0.2424 0.116 Uiso 0.562(18) 1 calc PR A 1
C3' C 0.760(2) 0.621(2) 0.2189(15) 0.087(5) Uani 0.438(18) 1 d P A 2
H3'1 H 0.7986 0.5830 0.1728 0.104 Uiso 0.438(18) 1 calc PR A 2
H3'2 H 0.6685 0.6129 0.1803 0.104 Uiso 0.438(18) 1 calc PR A 2
C4' C 0.849(2) 0.7525(14) 0.2683(9) 0.103(6) Uani 0.438(18) 1 d P A 2
H4'1 H 0.7962 0.8057 0.2607 0.123 Uiso 0.438(18) 1 calc PR A 2
H4'2 H 0.9216 0.7815 0.2365 0.123 Uiso 0.438(18) 1 calc PR A 2
C5 C 0.9200(4) 0.7840(3) 0.3758(3) 0.0800(11) Uani 1 1 d . . .
H5A H 0.8712 0.8407 0.3691 0.096 Uiso 0.562(18) 1 calc PR A 1
H5B H 1.0110 0.8369 0.4294 0.096 Uiso 0.562(18) 1 calc PR A 1
H5'A H 0.9207 0.8653 0.4157 0.096 Uiso 0.438(18) 1 d PR A 2
H5'B H 1.0174 0.7962 0.3886 0.096 Uiso 0.438(18) 1 d PR A 2
C6 C 0.9892(3) 0.6766(3) 0.5590(2) 0.0539(9) Uani 1 1 d . . .
C7 C 0.9570(3) 0.7822(3) 0.6089(2) 0.0489(8) Uani 1 1 d . . .
C8 C 0.8253(3) 0.7819(3) 0.5797(2) 0.0488(8) Uani 1 1 d . . .
C9 C 1.0573(3) 0.8711(3) 0.7046(2) 0.0575(9) Uani 1 1 d . . .
C10 C 0.6486(3) 0.8572(4) 0.6227(2) 0.0574(9) Uani 1 1 d . . .
C11 C 0.6492(16) 0.9806(14) 0.6648(17) 0.067(3) Uani 0.58(3) 1 d P B 1
H11 H 0.7358 1.0572 0.6995 0.080 Uiso 0.58(3) 1 calc PR B 1
C12 C 0.5252(14) 0.9916(14) 0.656(2) 0.083(4) Uani 0.58(3) 1 d P B 1
H12 H 0.5274 1.0763 0.6798 0.099 Uiso 0.58(3) 1 calc PR B 1
C13 C 0.396(4) 0.877(4) 0.6118(18) 0.076(5) Uani 0.58(3) 1 d P B 1
H13 H 0.3111 0.8835 0.6047 0.091 Uiso 0.58(3) 1 calc PR B 1
C11' C 0.638(2) 0.975(2) 0.611(3) 0.076(6) Uani 0.42(3) 1 d P B 2
H11' H 0.7182 1.0513 0.6149 0.091 Uiso 0.42(3) 1 calc PR B 2
C12' C 0.5037(18) 0.9750(17) 0.592(3) 0.081(6) Uani 0.42(3) 1 d P B 2
H12' H 0.4961 1.0551 0.5915 0.097 Uiso 0.42(3) 1 calc PR B 2
C13' C 0.387(6) 0.861(6) 0.575(3) 0.076(7) Uani 0.42(3) 1 d P B 2
H13' H 0.2982 0.8619 0.5610 0.091 Uiso 0.42(3) 1 calc PR B 2
C14 C 0.3950(4) 0.7487(4) 0.5775(3) 0.0758(11) Uani 1 1 d . . .
H14 H 0.3092 0.6703 0.5462 0.091 Uiso 1 1 calc R B 1
C15 C 0.5236(4) 0.7421(3) 0.5915(2) 0.0656(9) Uani 1 1 d . B .
H15 H 0.5246 0.6577 0.5793 0.079 Uiso 1 1 calc R . .
C16 C 0.2450(3) 0.4684(3) 0.1489(2) 0.0575(9) Uani 1 1 d . C .
C17 C 0.1873(4) 0.3991(3) 0.2226(2) 0.0722(10) Uani 1 1 d . . .
H17A H 0.0999 0.3161 0.1868 0.087 Uiso 0.567(11) 1 calc PR C 1
H17B H 0.2568 0.3771 0.2621 0.087 Uiso 0.567(11) 1 calc PR C 1
H17C H 0.0907 0.3871 0.2145 0.087 Uiso 0.433(11) 1 d PR C 2
H17D H 0.1878 0.3108 0.2125 0.087 Uiso 0.433(11) 1 d PR C 2
C18 C 0.1608(14) 0.5004(8) 0.2876(7) 0.098(4) Uani 0.567(11) 1 d P C 1
H18A H 0.1816 0.4962 0.3560 0.117 Uiso 0.567(11) 1 calc PR C 1
H18B H 0.0619 0.4833 0.2624 0.117 Uiso 0.567(11) 1 calc PR C 1
C19 C 0.2575(13) 0.6374(13) 0.2852(9) 0.078(3) Uani 0.567(11) 1 d P C 1
H19A H 0.3252 0.6921 0.3521 0.094 Uiso 0.567(11) 1 calc PR C 1
H19B H 0.2019 0.6842 0.2642 0.094 Uiso 0.567(11) 1 calc PR C 1
C18' C 0.2831(17) 0.4938(9) 0.3225(6) 0.087(5) Uani 0.433(11) 1 d P C 2
H18C H 0.3644 0.4754 0.3439 0.104 Uiso 0.433(11) 1 calc PR C 2
H18D H 0.2334 0.4841 0.3715 0.104 Uiso 0.433(11) 1 calc PR C 2
C19' C 0.3313(17) 0.6346(17) 0.3146(11) 0.088(5) Uani 0.433(11) 1 d P C 2
H19C H 0.2645 0.6704 0.3253 0.105 Uiso 0.433(11) 1 calc PR C 2
H19D H 0.4248 0.6954 0.3636 0.105 Uiso 0.433(11) 1 calc PR C 2
C20 C 0.3363(3) 0.6191(3) 0.2125(2) 0.0652(9) Uani 1 1 d . . .
H20A H 0.4328 0.6364 0.2477 0.078 Uiso 0.567(11) 1 calc PR C 1
H20B H 0.3394 0.6785 0.1711 0.078 Uiso 0.567(11) 1 calc PR C 1
H20C H 0.4339 0.6479 0.2128 0.078 Uiso 0.433(11) 1 d PR C 2
H20D H 0.2997 0.6755 0.1837 0.078 Uiso 0.433(11) 1 d PR C 2
C21 C 0.0472(3) 0.3368(3) -0.0108(2) 0.0511(8) Uani 1 1 d . . .
C22 C 0.0908(3) 0.2280(3) -0.0197(2) 0.0470(8) Uani 1 1 d . . .
C23 C 0.2310(3) 0.2497(3) 0.0167(2) 0.0497(8) Uani 1 1 d . . .
C24 C -0.0146(3) 0.0984(3) -0.0866(2) 0.0483(8) Uani 1 1 d . . .
C25 C 0.4198(3) 0.1744(4) 0.0222(3) 0.0544(9) Uani 1 1 d . . .
C26 C 0.4851(16) 0.1835(14) 0.1180(12) 0.067(3) Uani 0.68(2) 1 d P D 1
H26 H 0.4361 0.1795 0.1642 0.080 Uiso 0.68(2) 1 calc PR D 1
C27 C 0.6254(18) 0.1989(15) 0.1482(13) 0.075(4) Uani 0.68(2) 1 d P D 1
H27 H 0.6682 0.2049 0.2141 0.090 Uiso 0.68(2) 1 calc PR D 1
C28 C 0.6927(4) 0.2045(5) 0.0885(4) 0.0919(14) Uani 1 1 d . . .
H28 H 0.7879 0.2219 0.1128 0.110 Uiso 1 1 calc R D 1
C29 C 0.6313(9) 0.1853(16) -0.0183(12) 0.080(3) Uani 0.68(2) 1 d P D 1
H29 H 0.6814 0.1822 -0.0634 0.096 Uiso 0.68(2) 1 calc PR D 1
C30 C 0.4935(11) 0.1721(15) -0.0479(10) 0.069(3) Uani 0.68(2) 1 d P D 1
H30 H 0.4491 0.1617 -0.1146 0.083 Uiso 0.68(2) 1 calc PR D 1
C26' C 0.446(4) 0.122(3) 0.101(2) 0.066(6) Uani 0.32(2) 1 d P D 2
H26' H 0.3746 0.0782 0.1265 0.079 Uiso 0.32(2) 1 calc PR D 2
C27' C 0.580(3) 0.137(3) 0.139(3) 0.075(7) Uani 0.32(2) 1 d P D 2
H27' H 0.6053 0.1087 0.1936 0.090 Uiso 0.32(2) 1 calc PR D 2
C29' C 0.658(2) 0.264(3) 0.029(2) 0.081(6) Uani 0.32(2) 1 d P D 2
H29' H 0.7279 0.3224 0.0097 0.097 Uiso 0.32(2) 1 calc PR D 2
C30' C 0.517(2) 0.246(3) -0.0091(18) 0.070(6) Uani 0.32(2) 1 d P D 2
H30' H 0.4947 0.2863 -0.0572 0.084 Uiso 0.32(2) 1 calc PR D 2

loop_
_atom_site_aniso_label
_atom_site_aniso_U_11
_atom_site_aniso_U_22
_atom_site_aniso_U_33
_atom_site_aniso_U_23
_atom_site_aniso_U_13
_atom_site_aniso_U_12
N1 0.0528(15) 0.0619(19) 0.0497(16) 0.0029(14) 0.0096(13) 0.0242(15)
N2 0.0679(18) 0.087(2) 0.070(2) -0.0165(17) -0.0095(15) 0.0434(18)
N3 0.0488(16) 0.0602(19) 0.0577(17) 0.0018(14) 0.0028(13) 0.0267(14)
N4 0.0589(16) 0.0454(18) 0.0599(17) 0.0099(14) 0.0084(14) 0.0242(14)
N5 0.0575(17) 0.062(2) 0.0606(18) 0.0015(15) 0.0086(14) 0.0195(16)
N6 0.0490(16) 0.0545(19) 0.0560(16) 0.0011(14) 0.0018(13) 0.0219(14)
O1 0.0534(13) 0.0772(17) 0.0651(15) -0.0013(12) 0.0012(11) 0.0354(13)
O2 0.0513(13) 0.0609(15) 0.0711(15) 0.0109(12) 0.0040(12) 0.0264(12)
S1 0.0505(5) 0.0710(7) 0.0468(5) 0.0061(4) 0.0023(4) 0.0237(5)
S2 0.0502(5) 0.0565(6) 0.0661(6) -0.0012(5) 0.0000(4) 0.0196(5)
C1 0.0568(19) 0.058(2) 0.0467(19) 0.0096(17) 0.0135(16) 0.0173(19)
C2 0.069(2) 0.072(3) 0.047(2) 0.0032(19) 0.0079(19) 0.023(2)
C3 0.103(12) 0.103(10) 0.062(7) 0.009(6) 0.029(8) 0.023(9)
C4 0.094(8) 0.107(8) 0.069(6) 0.024(5) 0.041(6) 0.017(7)
C3' 0.078(12) 0.104(13) 0.053(7) 0.025(7) 0.005(8) 0.025(9)
C4' 0.108(13) 0.095(10) 0.077(8) 0.044(7) 0.013(9) 0.018(9)
C5 0.081(2) 0.072(3) 0.071(3) 0.026(2) 0.025(2) 0.017(2)
C6 0.0386(18) 0.058(2) 0.054(2) 0.0083(18) 0.0105(16) 0.0171(17)
C7 0.0431(18) 0.049(2) 0.0452(19) 0.0070(16) 0.0073(15) 0.0188(16)
C8 0.0472(18) 0.048(2) 0.0451(18) 0.0116(16) 0.0122(15) 0.0179(16)
C9 0.0475(19) 0.059(2) 0.057(2) 0.0017(18) 0.0065(16) 0.0293(18)
C10 0.046(2) 0.058(3) 0.060(2) 0.009(2) 0.0108(17) 0.023(2)
C11 0.055(5) 0.055(5) 0.081(9) 0.010(6) 0.014(7) 0.023(4)
C12 0.066(7) 0.068(6) 0.103(12) 0.008(7) 0.016(7) 0.034(5)
C13 0.053(7) 0.078(11) 0.086(13) 0.009(12) 0.017(12) 0.029(7)
C11' 0.061(8) 0.061(8) 0.092(15) 0.019(10) 0.013(10) 0.021(6)
C12' 0.063(8) 0.072(9) 0.103(16) 0.012(10) 0.001(10) 0.045(7)
C13' 0.053(10) 0.078(15) 0.086(19) 0.009(18) 0.017(15) 0.029(12)
C14 0.057(2) 0.077(3) 0.079(3) 0.019(2) 0.022(2) 0.018(2)
C15 0.063(2) 0.062(3) 0.073(2) 0.0208(19) 0.0257(19) 0.027(2)
C16 0.059(2) 0.049(2) 0.0506(19) 0.0104(17) 0.0100(17) 0.0177(18)
C17 0.088(3) 0.060(3) 0.058(2) 0.018(2) 0.021(2) 0.024(2)
C18 0.121(8) 0.073(6) 0.079(6) 0.007(4) 0.047(6) 0.023(6)
C19 0.092(9) 0.062(6) 0.063(7) 0.001(5) 0.015(6) 0.030(7)
C18' 0.096(9) 0.069(8) 0.061(6) 0.025(5) 0.011(6) 0.007(6)
C19' 0.091(11) 0.070(9) 0.067(9) 0.012(6) 0.011(8) 0.014(9)
C20 0.072(2) 0.048(2) 0.058(2) 0.0055(18) 0.0086(19) 0.0204(19)
C21 0.0473(19) 0.054(2) 0.052(2) 0.0170(18) 0.0176(16) 0.0220(19)
C22 0.0446(18) 0.042(2) 0.0459(18) 0.0086(15) 0.0111(15) 0.0156(16)
C23 0.0476(19) 0.053(2) 0.0440(18) 0.0117(16) 0.0104(15) 0.0219(17)
C24 0.0477(19) 0.054(2) 0.0435(19) 0.0141(17) 0.0129(15) 0.0247(18)
C25 0.050(2) 0.050(2) 0.056(2) 0.010(2) 0.004(2) 0.025(2)
C26 0.065(8) 0.067(8) 0.063(6) 0.010(6) 0.013(6) 0.034(7)
C27 0.066(10) 0.074(9) 0.066(5) 0.013(7) -0.004(6) 0.030(7)
C28 0.056(3) 0.084(4) 0.117(5) 0.032(3) 0.001(3) 0.027(3)
C29 0.059(5) 0.086(8) 0.092(7) 0.033(6) 0.024(5) 0.027(5)
C30 0.056(5) 0.076(7) 0.072(6) 0.027(5) 0.016(4) 0.026(5)
C26' 0.054(14) 0.070(18) 0.072(14) 0.027(14) 0.014(11) 0.027(13)
C27' 0.056(16) 0.080(19) 0.077(13) 0.026(15) 0.005(11) 0.026(14)
C29' 0.057(10) 0.085(18) 0.084(13) 0.025(13) 0.012(10) 0.021(11)
C30' 0.054(10) 0.075(16) 0.070(12) 0.029(11) 0.009(8) 0.022(11)

loop_
_atom_type_symbol
_atom_type_description
_atom_type_scat_dispersion_real
_atom_type_scat_dispersion_imag
_atom_type_scat_source
C C 0.0033 0.0016 'International Tables Vol C Tables 4.2.6.8 and 6.1.1.4'
H H 0.0000 0.0000 'International Tables Vol C Tables 4.2.6.8 and 6.1.1.4'
O O 0.0106 0.0060 'International Tables Vol C Tables 4.2.6.8 and 6.1.1.4'
N N 0.0061 0.0033 'International Tables Vol C Tables 4.2.6.8 and 6.1.1.4'
S S 0.1246 0.1234 'International Tables Vol C Tables 4.2.6.8 and 6.1.1.4'

loop_
_geom_angle_atom_site_label_1
_geom_angle_atom_site_label_2
_geom_angle_atom_site_label_3
_geom_angle
C6 N1 C1 122.9(3)
C6 N1 H1 118.5
C1 N1 H1 118.5
C8 N3 C10 127.5(2)
C8 N3 H3 116.3
C10 N3 H3 116.3
C21 N4 C16 123.4(3)
C21 N4 H4 118.3
C16 N4 H4 118.3
C23 N6 C25 125.2(2)
C23 N6 H6 117.4
C25 N6 H6 117.4
C8 S1 C1 98.21(14)
C23 S2 C16 98.65(14)
N1 C1 C2 110.8(3)
N1 C1 C5 112.7(3)
C2 C1 C5 104.1(3)
N1 C1 S1 109.1(2)
C2 C1 S1 108.0(2)
C5 C1 S1 111.9(2)
C3 C2 C3' 31.3(7)
C3 C2 C1 105.2(7)
C3' C2 C1 106.9(9)
C3 C2 H2A 110.7
C3' C2 H2A 133.6
C1 C2 H2A 110.7
C3 C2 H2B 110.7
C3' C2 H2B 81.4
C1 C2 H2B 110.7
H2A C2 H2B 108.8
C3 C2 H2'A 82.4
C3' C2 H2'A 110.3
C1 C2 H2'A 110.4
H2A C2 H2'A 30.2
H2B C2 H2'A 131.2
C3 C2 H2'B 135.3
C3' C2 H2'B 110.4
C1 C2 H2'B 110.6
H2A C2 H2'B 80.7
H2B C2 H2'B 31.0
H2'A C2 H2'B 108.3
C2 C3 C4 109.5(10)
C2 C3 H3A 109.8
C4 C3 H3A 109.8
C2 C3 H3B 109.8
C4 C3 H3B 109.8
H3A C3 H3B 108.2
C5 C4 C3 107.7(8)
C5 C4 H4A 110.2
C3 C4 H4A 110.2
C5 C4 H4B 110.2
C3 C4 H4B 110.2
H4A C4 H4B 108.5
C5 C4 H5'B 39.3
C3 C4 H5'B 129.2
H4A C4 H5'B 71.5
H4B C4 H5'B 117.2
C4' C3' C2 108.1(14)
C4' C3' H3'1 110.1
C2 C3' H3'1 110.1
C4' C3' H3'2 110.1
C2 C3' H3'2 110.1
H3'1 C3' H3'2 108.4
C3' C4' C5 115.4(12)
C3' C4' H4'1 108.4
C5 C4' H4'1 108.4
C3' C4' H4'2 108.4
C5 C4' H4'2 108.4
H4'1 C4' H4'2 107.5
C4 C5 C4' 42.7(5)
C4 C5 C1 105.8(5)
C4' C5 C1 102.7(6)
C4 C5 H5A 110.6
C4' C5 H5A 72.5
C1 C5 H5A 110.6
C4 C5 H5B 110.6
C4' C5 H5B 143.1
C1 C5 H5B 110.6
H5A C5 H5B 108.7
C4 C5 H5'A 139.3
C4' C5 H5'A 111.8
C1 C5 H5'A 111.6
H5A C5 H5'A 41.0
H5B C5 H5'A 70.4
C4 C5 H5'B 70.2
C4' C5 H5'B 110.9
C1 C5 H5'B 110.8
H5A C5 H5'B 136.3
H5B C5 H5'B 42.2
H5'A C5 H5'B 109.0
O1 C6 N1 121.4(3)
O1 C6 C7 121.2(3)
N1 C6 C7 117.4(3)
C8 C7 C9 119.0(3)
C8 C7 C6 123.6(3)
C9 C7 C6 115.9(3)
N3 C8 C7 122.1(2)
N3 C8 S1 117.5(2)
C7 C8 S1 120.4(2)
N2 C9 C7 176.4(4)
C15 C10 C11 118.2(6)
C15 C10 C11' 116.2(8)
C11 C10 C11' 30.9(7)
C15 C10 N3 122.3(3)
C11 C10 N3 116.9(7)
C11' C10 N3 119.6(9)
C12 C11 C10 121.2(11)
C12 C11 H11 119.4
C10 C11 H11 119.4
C11 C12 C13 119.8(19)
C11 C12 H12 120.1
C13 C12 H12 120.1
C12 C13 C14 119(3)
C12 C13 H13 120.4
C14 C13 H13 120.4
C10 C11' C12' 118.2(17)
C10 C11' H11' 120.9
C12' C11' H11' 120.9
C13' C12' C11' 121(3)
C13' C12' H12' 119.7
C11' C12' H12' 119.7
C14 C13' C12' 121(4)
C14 C13' H13' 119.6
C12' C13' H13' 119.6
C13' C14 C15 121(2)
C13' C14 C13 21(2)
C15 C14 C13 118.8(16)
C13' C14 H14 114.6
C15 C14 H14 120.6
C13 C14 H14 120.6
C10 C15 C14 121.0(3)
C10 C15 H15 119.5
C14 C15 H15 119.5
N4 C16 C17 112.8(2)
N4 C16 C20 110.3(3)
C17 C16 C20 104.3(2)
N4 C16 S2 109.0(2)
C17 C16 S2 112.4(2)
C20 C16 S2 107.7(2)
C18' C17 C18 53.8(4)
C18' C17 C16 104.4(5)
C18 C17 C16 104.4(4)
C18' C17 H17A 144.4
C18 C17 H17A 110.9
C16 C17 H17A 110.9
C18' C17 H17B 60.7
C18 C17 H17B 110.9
C16 C17 H17B 110.9
H17A C17 H17B 108.9
C18' C17 H17C 109.9
C18 C17 H17C 59.6
C16 C17 H17C 110.6
H17A C17 H17C 53.0
H17B C17 H17C 138.4
C18' C17 H17D 111.6
C18 C17 H17D 144.0
C16 C17 H17D 111.4
H17A C17 H17D 59.5
H17B C17 H17D 52.7
H17C C17 H17D 108.8
C17 C18 C19 106.7(7)
C17 C18 H17C 40.4
C19 C18 H17C 128.4
C17 C18 H18A 110.4
C19 C18 H18A 110.4
H17C C18 H18A 117.9
C17 C18 H18B 110.4
C19 C18 H18B 110.4
H17C C18 H18B 70.7
H18A C18 H18B 108.6
C18 C19 C20 109.3(8)
C18 C19 H19A 109.8
C20 C19 H19A 109.8
C18 C19 H19B 109.8
C20 C19 H19B 109.8
H19A C19 H19B 108.3
C17 C18' C19' 107.3(8)
C17 C18' H18C 110.2
C19' C18' H18C 110.2
C17 C18' H18D 110.2
C19' C18' H18D 110.2
H18C C18' H18D 108.5
C20 C19' C18' 104.5(11)
C20 C19' H19C 110.8
C18' C19' H19C 110.8
C20 C19' H19D 110.8
C18' C19' H19D 110.8
H19C C19' H19D 108.9
C19' C20 C19 32.3(5)
C19' C20 C16 108.6(7)
C19 C20 C16 102.2(5)
C19' C20 H20A 79.8
C19 C20 H20A 111.3
C16 C20 H20A 111.3
C19' C20 H20B 131.4
C19 C20 H20B 111.3
C16 C20 H20B 111.3
H20A C20 H20B 109.2
C19' C20 H20C 110.3
C19 C20 H20C 138.7
C16 C20 H20C 110.0
H20A C20 H20C 32.4
H20B C20 H20C 80.6
C19' C20 H20D 109.9
C19 C20 H20D 83.6
C16 C20 H20D 110.0
H20A C20 H20D 131.2
H20B C20 H20D 29.4
H20C C20 H20D 108.0
O2 C21 N4 121.3(3)
O2 C21 C22 121.0(3)
N4 C21 C22 117.7(3)
C23 C22 C24 119.7(3)
C23 C22 C21 123.6(3)
C24 C22 C21 115.6(3)
N6 C23 C22 123.1(3)
N6 C23 S2 116.2(2)
C22 C23 S2 120.6(2)
N5 C24 C22 178.8(3)
C30' C25 C26 107.1(10)
C30' C25 C26' 124.0(17)
C26 C25 C26' 25.8(10)
C30' C25 C30 34.5(10)
C26 C25 C30 118.2(8)
C26' C25 C30 119.3(14)
C30' C25 N6 120.9(9)
C26 C25 N6 124.1(8)
C26' C25 N6 114.7(14)
C30 C25 N6 117.5(5)
C25 C26 C27 120.9(14)
C25 C26 H26 119.5
C27 C26 H26 119.5
C28 C27 C26 120.8(14)
C28 C27 H27 119.6
C26 C27 H27 119.6
C27 C28 C29' 109.3(13)
C27 C28 C29 123.6(10)
C29' C28 C29 37.6(11)
C27 C28 C27' 22.6(14)
C29' C28 C27' 115.5(17)
C29 C28 C27' 114.0(12)
C27 C28 H28 118.2
C29' C28 H28 119.2
C29 C28 H28 118.2
C27' C28 H28 123.1
C30 C29 C28 115.4(8)
C30 C29 H29 122.3
C28 C29 H29 122.3
C29 C30 C25 120.7(7)
C29 C30 H30 119.7
C25 C30 H30 119.7
C27' C26' C25 117(3)
C27' C26' H26' 121.7
C25 C26' H26' 121.7
C26' C27' C28 119(3)
C26' C27' H27' 120.5
C28 C27' H27' 120.5
C28 C29' C30' 123.0(18)
C28 C29' H29' 118.5
C30' C29' H29' 118.5
C25 C30' C29' 120.1(17)
C25 C30' H30' 120.0
C29' C30' H30' 120.0

loop_
_geom_bond_atom_site_label_1
_geom_bond_atom_site_label_2
_geom_bond_distance
N1 C6 1.345(3)
N1 C1 1.445(3)
N1 H1 0.8600
N2 C9 1.144(3)
N3 C8 1.341(3)
N3 C10 1.436(3)
N3 H3 0.8600
N4 C21 1.350(3)
N4 C16 1.440(3)
N4 H4 0.8600
N5 C24 1.148(3)
N6 C23 1.336(3)
N6 C25 1.437(3)
N6 H6 0.8600
O1 C6 1.244(3)
O2 C21 1.248(3)
S1 C8 1.750(3)
S1 C1 1.833(3)
S2 C23 1.747(3)
S2 C16 1.827(3)
C1 C2 1.539(4)
C1 C5 1.548(4)
C2 C3 1.477(17)
C2 C3' 1.48(2)
C2 H2A 0.9700
C2 H2B 0.9700
C2 H2'A 0.9700
C2 H2'B 0.9700
C3 C4 1.489(18)
C3 H3A 0.9700
C3 H3B 0.9700
C4 C5 1.442(9)
C4 H4A 0.9700
C4 H4B 0.9700
C4 H5'B 1.4402
C3' C4' 1.34(2)
C3' H3'1 0.9700
C3' H3'2 0.9700
C4' C5 1.461(12)
C4' H4'1 0.9700
C4' H4'2 0.9700
C5 H5A 0.9700
C5 H5B 0.9700
C5 H5'A 0.9700
C5 H5'B 0.9700
C6 C7 1.453(4)
C7 C8 1.380(3)
C7 C9 1.420(4)
C10 C15 1.360(4)
C10 C11 1.389(15)
C10 C11' 1.40(2)
C11 C12 1.363(16)
C11 H11 0.9300
C12 C13 1.38(4)
C12 H12 0.9300
C13 C14 1.41(4)
C13 H13 0.9300
C11' C12' 1.41(2)
C11' H11' 0.9300
C12' C13' 1.34(6)
C12' H12' 0.9300
C13' C14 1.30(6)
C13' H13' 0.9300
C14 C15 1.381(4)
C14 H14 0.9300
C15 H15 0.9300
C16 C17 1.532(4)
C16 C20 1.539(4)
C17 C18' 1.465(9)
C17 C18 1.476(8)
C17 H17A 0.9700
C17 H17B 0.9700
C17 H17C 0.9700
C17 H17D 0.9700
C18 C19 1.500(14)
C18 H17C 1.2916
C18 H18A 0.9700
C18 H18B 0.9700
C19 C20 1.509(12)
C19 H19A 0.9700
C19 H19B 0.9700
C18' C19' 1.496(18)
C18' H18C 0.9700
C18' H18D 0.9700
C19' C20 1.453(17)
C19' H19C 0.9700
C19' H19D 0.9700
C20 H20A 0.9700
C20 H20B 0.9700
C20 H20C 0.9700
C20 H20D 0.9700
C21 C22 1.454(4)
C22 C23 1.385(3)
C22 C24 1.421(4)
C25 C30' 1.28(2)
C25 C26 1.359(17)
C25 C26' 1.40(3)
C25 C30 1.412(12)
C26 C27 1.40(2)
C26 H26 0.9300
C27 C28 1.232(19)
C27 H27 0.9300
C28 C29' 1.26(2)
C28 C29 1.462(14)
C28 C27' 1.57(4)
C28 H28 0.9300
C29 C30 1.384(11)
C29 H29 0.9300
C30 H30 0.9300
C26' C27' 1.35(5)
C26' H26' 0.9300
C27' H27' 0.9300
C29' C30' 1.40(2)
C29' H29' 0.9300
C30' H30' 0.9300

loop_
_geom_torsion_atom_site_label_1
_geom_torsion_atom_site_label_2
_geom_torsion_atom_site_label_3
_geom_torsion_atom_site_label_4
_geom_torsion
C6 N1 C1 C2 -173.3(3)
C6 N1 C1 C5 70.4(3)
C6 N1 C1 S1 -54.6(3)
C8 S1 C1 N1 50.0(2)
C8 S1 C1 C2 170.5(2)
C8 S1 C1 C5 -75.4(2)
N1 C1 C2 C3 -100.4(9)
C5 C1 C2 C3 21.1(9)
S1 C1 C2 C3 140.2(9)
N1 C1 C2 C3' -133.0(9)
C5 C1 C2 C3' -11.5(10)
S1 C1 C2 C3' 107.7(9)
C3' C2 C3 C4 90(3)
C1 C2 C3 C4 -7.1(11)
C2 C3 C4 C5 -10.9(13)
C3 C2 C3' C4' -90(3)
C1 C2 C3' C4' 2.1(13)
C2 C3' C4' C5 9.4(19)
C3 C4 C5 C4' -67.4(10)
C3 C4 C5 C1 24.2(11)
C3' C4' C5 C4 83.3(17)
C3' C4' C5 C1 -16.5(18)
N1 C1 C5 C4 92.0(9)
C2 C1 C5 C4 -28.1(9)
S1 C1 C5 C4 -144.6(9)
N1 C1 C5 C4' 136.0(11)
C2 C1 C5 C4' 15.8(12)
S1 C1 C5 C4' -100.6(11)
C1 N1 C6 O1 -168.0(3)
C1 N1 C6 C7 14.7(4)
O1 C6 C7 C8 -150.0(3)
N1 C6 C7 C8 27.3(4)
O1 C6 C7 C9 15.8(4)
N1 C6 C7 C9 -166.9(3)
C10 N3 C8 C7 -176.7(3)
C10 N3 C8 S1 2.0(4)
C9 C7 C8 N3 -5.9(4)
C6 C7 C8 N3 159.5(3)
C9 C7 C8 S1 175.5(2)
C6 C7 C8 S1 -19.1(4)
C1 S1 C8 N3 163.0(2)
C1 S1 C8 C7 -18.3(3)
C8 C7 C9 N2 -60(5)
C6 C7 C9 N2 134(5)
C8 N3 C10 C15 53.6(5)
C8 N3 C10 C11 -145.1(10)
C8 N3 C10 C11' -110.1(16)
C15 C10 C11 C12 -13.7(14)
C11' C10 C11 C12 81(3)
N3 C10 C11 C12 -175.8(7)
C10 C11 C12 C13 5(2)
C11 C12 C13 C14 1(3)
C15 C10 C11' C12' 15.4(19)
C11 C10 C11' C12' -86(3)
N3 C10 C11' C12' -179.9(9)
C10 C11' C12' C13' -7(2)
C11' C12' C13' C14 2(3)
C12' C13' C14 C15 -4(3)
C12' C13' C14 C13 86(11)
C12 C13 C14 C13' -100(12)
C12 C13 C14 C15 1(3)
C11 C10 C15 C14 16.2(12)
C11' C10 C15 C14 -18.5(17)
N3 C10 C15 C14 177.3(3)
C13' C14 C15 C10 13.3(18)
C13 C14 C15 C10 -10.3(15)
C21 N4 C16 C17 -71.6(3)
C21 N4 C16 C20 172.2(3)
C21 N4 C16 S2 54.1(3)
C23 S2 C16 N4 -49.8(2)
C23 S2 C16 C17 76.1(2)
C23 S2 C16 C20 -169.5(2)
N4 C16 C17 C18' -139.2(7)
C20 C16 C17 C18' -19.5(8)
S2 C16 C17 C18' 97.0(7)
N4 C16 C17 C18 -83.5(6)
C20 C16 C17 C18 36.2(7)
S2 C16 C17 C18 152.7(6)
C18' C17 C18 C19 72.8(7)
C16 C17 C18 C19 -24.7(8)
C17 C18 C19 C20 4.0(10)
C18 C17 C18' C19' -65.3(9)
C16 C17 C18' C19' 32.2(11)
C17 C18' C19' C20 -32.3(12)
C18' C19' C20 C19 102(2)
C18' C19' C20 C16 19.0(10)
C18 C19 C20 C19' -88(2)
C18 C19 C20 C16 18.1(8)
N4 C16 C20 C19' 121.4(8)
C17 C16 C20 C19' 0.1(8)
S2 C16 C20 C19' -119.6(8)
N4 C16 C20 C19 88.6(6)
C17 C16 C20 C19 -32.8(6)
S2 C16 C20 C19 -152.5(5)
C16 N4 C21 O2 166.1(3)
C16 N4 C21 C22 -15.8(4)
O2 C21 C22 C23 154.1(3)
N4 C21 C22 C23 -24.0(4)
O2 C21 C22 C24 -13.3(4)
N4 C21 C22 C24 168.6(2)
C25 N6 C23 C22 -178.9(3)
C25 N6 C23 S2 4.3(4)
C24 C22 C23 N6 5.7(4)
C21 C22 C23 N6 -161.1(3)
C24 C22 C23 S2 -177.6(2)
C21 C22 C23 S2 15.5(4)
C16 S2 C23 N6 -163.2(2)
C16 S2 C23 C22 20.0(3)
C23 C22 C24 N5 32(16)
C21 C22 C24 N5 -160(16)
C23 N6 C25 C30' -78.7(18)
C23 N6 C25 C26 66.1(9)
C23 N6 C25 C26' 93.8(14)
C23 N6 C25 C30 -118.2(7)
C30' C25 C26 C27 -31.6(17)
C26' C25 C26 C27 104(5)
C30 C25 C26 C27 3.9(13)
N6 C25 C26 C27 179.6(8)
C25 C26 C27 C28 0.0(17)
C26 C27 C28 C29' 34.2(17)
C26 C27 C28 C29 -5.0(15)
C26 C27 C28 C27' -76(5)
C27 C28 C29 C30 5.6(12)
C29' C28 C29 C30 -72.1(18)
C27' C28 C29 C30 29.1(16)
C28 C29 C30 C25 -1.4(11)
C30' C25 C30 C29 76(2)
C26 C25 C30 C29 -3.0(11)
C26' C25 C30 C29 -32.5(14)
N6 C25 C30 C29 -178.9(6)
C30' C25 C26' C27' -7(3)
C26 C25 C26' C27' -61(4)
C30 C25 C26' C27' 34(2)
N6 C25 C26' C27' -179.0(18)
C25 C26' C27' C28 -3(3)
C27 C28 C27' C26' 93(6)
C29' C28 C27' C26' 14(3)
C29 C28 C27' C26' -28(3)
C27 C28 C29' C30' -38(2)
C29 C28 C29' C30' 82(2)
C27' C28 C29' C30' -14(2)
C26 C25 C30' C29' 28.5(19)
C26' C25 C30' C29' 7(2)
C30 C25 C30' C29' -87(3)
N6 C25 C30' C29' 178.5(10)
C28 C29' C30' C25 5(2)
